data_7707296
loop_
_publ_author_name
'Liu, Rui'
'Gao, Fangfang'
'Liu, Jingjing'
'Wei, Jing'
'Hou, Lei'
'Xie, Gang'
'Chen, Sanping'
'Zeng, Fanlong'
'Li, Anyang'
'Wang, Wenyuan'

_publ_section_title
;
 Anionic oxoborane and thioxoborane molecules supported by a
 1,2-bis(imino)acenaphthene ligand.
;
_journal_issue 20
_journal_name_full 'Dalton transactions (Cambridge, England : 2003)'
_journal_page_first 6797
_journal_page_last 6801
_journal_paper_doi 10.1039/d1dt01060c
_journal_volume 50
_journal_year 2021
_chemical_formula_sum 'C47 H61 B N4 S'
_chemical_formula_weight 724.86
_space_group_crystal_system monoclinic
_space_group_IT_number 14
_space_group_name_Hall '-P 2yn'
_space_group_name_H-M_alt 'P 1 21/n 1'
_atom_sites_solution_hydrogens mixed
_audit_creation_method SHELXL-2014/7
_audit_update_record
;
2021-04-15 deposited with the CCDC.	2021-04-30 downloaded from the CCDC.
;
_cell_angle_alpha 90
_cell_angle_beta 96.436(2)
_cell_angle_gamma 90
_cell_formula_units_Z 4
_cell_length_a 12.7222(8)
_cell_length_b 19.6535(12)
_cell_length_c 17.2812(10)
_cell_measurement_reflns_used 9869
_cell_measurement_temperature 150(2)
_cell_measurement_theta_max 54.769
_cell_measurement_theta_min 2.973
_cell_volume 4293.7(5)
_computing_cell_refinement 'SAINT V8.38A (?, 2016)'
_computing_data_collection 'Bruker D8 VENTURE PHOTON II'
_computing_data_reduction 'SAINT V8.38A (?, 2016)'
_computing_molecular_graphics 'Olex2 (Dolomanov et al., 2009)'
_computing_publication_material 'Olex2 (Dolomanov et al., 2009)'
_computing_structure_refinement 'SHELXL-2014/7 (Sheldrick, 2014)'
_computing_structure_solution 'olex2.solve (Bourhis et al., 2015)'
_diffrn_ambient_temperature 150(2)
_diffrn_measured_fraction_theta_full 0.998
_diffrn_measured_fraction_theta_max 0.994
_diffrn_measurement_device_type 'Bruker D8 VENTURE PHOTON II'
_diffrn_measurement_method 'phi and omega scans'
_diffrn_radiation_type MoK\a
_diffrn_radiation_wavelength 0.71073
_diffrn_reflns_av_R_equivalents 0.0465
_diffrn_reflns_av_unetI/netI 0.0318
_diffrn_reflns_Laue_measured_fraction_full 0.998
_diffrn_reflns_Laue_measured_fraction_max 0.994
_diffrn_reflns_limit_h_max 15
_diffrn_reflns_limit_h_min -14
_diffrn_reflns_limit_k_max 23
_diffrn_reflns_limit_k_min -21
_diffrn_reflns_limit_l_max 21
_diffrn_reflns_limit_l_min -20
_diffrn_reflns_number 40925
_diffrn_reflns_point_group_measured_fraction_full 0.998
_diffrn_reflns_point_group_measured_fraction_max 0.994
_diffrn_reflns_theta_full 25.242
_diffrn_reflns_theta_max 25.698
_diffrn_reflns_theta_min 1.575
_exptl_absorpt_coefficient_mu 0.111
_exptl_absorpt_correction_T_max 0.7508
_exptl_absorpt_correction_T_min 0.6442
_exptl_absorpt_correction_type multi-scan
_exptl_absorpt_process_details
'SADABS-2016/2 (Bruker,2016/2) was used for absorption correction. wR2(int) was 0.0919 before and 0.0556 after correction. The Ratio of minimum to maximum transmission is 0.8580. The \l/2 correction factor is Not present.'
_exptl_crystal_colour blue
_exptl_crystal_density_diffrn 1.121
_exptl_crystal_description plate
_exptl_crystal_F_000 1568
_exptl_crystal_size_max 0.200
_exptl_crystal_size_mid 0.200
_exptl_crystal_size_min 0.100
_refine_diff_density_max 0.317
_refine_diff_density_min -0.212
_refine_diff_density_rms 0.037
_refine_ls_extinction_method none
_refine_ls_goodness_of_fit_ref 1.024
_refine_ls_hydrogen_treatment mixed
_refine_ls_matrix_type full
_refine_ls_number_parameters 504
_refine_ls_number_reflns 8130
_refine_ls_number_restraints 0
_refine_ls_restrained_S_all 1.024
_refine_ls_R_factor_all 0.0545
_refine_ls_R_factor_gt 0.0425
_refine_ls_shift/su_max 0.000
_refine_ls_shift/su_mean 0.000
_refine_ls_structure_factor_coef Fsqd
_refine_ls_weighting_details 'w=1/[\s^2^(Fo^2^)+(0.0544P)^2^+1.5014P] where P=(Fo^2^+2Fc^2^)/3'
_refine_ls_weighting_scheme calc
_refine_ls_wR_factor_gt 0.1077
_refine_ls_wR_factor_ref 0.1163
_reflns_Friedel_coverage 0.000
_reflns_number_gt 6651
_reflns_number_total 8130
_reflns_threshold_expression 'I > 2\s(I)'
_cod_data_source_file d1dt01060c2.cif
_cod_data_source_block C-4
_cod_depositor_comments 'Adding full bibliography for 7707295--7707297.cif.'
_cod_original_sg_symbol_H-M 'P 21/n'
_cod_database_code 7707296
_shelx_shelxl_version_number 2014/7
_shelx_space_group_comment
;
The symmetry employed for this shelxl refinement is uniquely defined
by the following loop, which should always be used as a source of
symmetry information in preference to the above space-group names.
They are only intended as comments.
;
_shelx_estimated_absorpt_t_min 0.978
_shelx_estimated_absorpt_t_max 0.989

loop_
_space_group_symop_operation_xyz
'x, y, z'
'-x+1/2, y+1/2, -z+1/2'
'-x, -y, -z'
'x-1/2, -y-1/2, z-1/2'

loop_
_atom_site_label
_atom_site_type_symbol
_atom_site_fract_x
_atom_site_fract_y
_atom_site_fract_z
_atom_site_U_iso_or_equiv
_atom_site_adp_type
_atom_site_occupancy
_atom_site_site_symmetry_order
_atom_site_calc_flag
_atom_site_refinement_flags_posn
_atom_site_refinement_flags_adp
_atom_site_refinement_flags_occupancy
_atom_site_disorder_assembly
_atom_site_disorder_group
S1 S 0.05036(3) 0.15025(2) 0.10835(2) 0.03243(11) Uani 1 1 d . . . . .
N3 N 0.10265(9) -0.06914(6) 0.10237(7) 0.0268(3) Uani 1 1 d . . . . .
N1 N 0.00568(10) 0.28014(6) 0.18078(7) 0.0293(3) Uani 1 1 d . . . . .
N4 N -0.02365(10) -0.13187(7) 0.13899(8) 0.0320(3) Uani 1 1 d . . . . .
N2 N 0.03103(10) 0.19139(6) 0.26881(7) 0.0285(3) Uani 1 1 d . . . . .
C12 C -0.02299(11) 0.34751(8) 0.37475(9) 0.0302(3) Uani 1 1 d . . . . .
C1 C -0.00615(12) 0.30308(7) 0.25515(9) 0.0292(3) Uani 1 1 d . . . . .
C2 C 0.00807(12) 0.25116(7) 0.30725(9) 0.0291(3) Uani 1 1 d . . . . .
C3 C -0.00057(11) 0.27656(8) 0.38583(9) 0.0303(3) Uani 1 1 d . . . . .
C25 C 0.00966(13) 0.32614(7) 0.11732(9) 0.0312(3) Uani 1 1 d . . . . .
C11 C -0.02702(11) 0.36644(8) 0.29475(9) 0.0305(3) Uani 1 1 d . . . . .
C26 C 0.10940(13) 0.34450(8) 0.09630(10) 0.0364(4) Uani 1 1 d . . . . .
C7 C -0.04058(11) 0.39222(8) 0.43390(10) 0.0343(4) Uani 1 1 d . . . . .
C37 C 0.04891(12) -0.12740(8) 0.08974(9) 0.0305(3) Uani 1 1 d . . . . .
C30 C -0.08508(13) 0.35343(8) 0.08068(9) 0.0352(4) Uani 1 1 d . . . . .
C39 C -0.01717(14) -0.07422(9) 0.18376(10) 0.0385(4) Uani 1 1 d . . . . .
C4 C 0.00704(13) 0.25132(9) 0.46048(9) 0.0372(4) Uani 1 1 d . . . . .
H4 H 0.0221 0.2046 0.4706 0.045 Uiso 1 1 calc R U . . .
C8 C -0.06462(12) 0.46051(8) 0.41133(11) 0.0397(4) Uani 1 1 d . . . . .
H8 H -0.0788 0.4931 0.4495 0.048 Uiso 1 1 calc R U . . .
C29 C -0.07788(16) 0.39869(9) 0.01940(10) 0.0460(4) Uani 1 1 d . . . . .
H29 H -0.1405 0.4179 -0.0069 0.055 Uiso 1 1 calc R U . . .
C38 C 0.06094(13) -0.03458(9) 0.16110(10) 0.0360(4) Uani 1 1 d . . . . .
C10 C -0.04849(13) 0.43316(8) 0.27472(10) 0.0382(4) Uani 1 1 d . . . . .
H10 H -0.0506 0.4479 0.2222 0.046 Uiso 1 1 calc R U . . .
C14 C 0.15448(14) 0.10416(8) 0.32402(9) 0.0383(4) Uani 1 1 d . . . . .
C5 C -0.00830(14) 0.29702(9) 0.52246(10) 0.0425(4) Uani 1 1 d . . . . .
H5 H -0.0014 0.2799 0.5742 0.051 Uiso 1 1 calc R U . . .
C13 C 0.05031(13) 0.12841(7) 0.30941(9) 0.0323(3) Uani 1 1 d . . . . .
C22 C 0.24511(14) 0.14286(10) 0.29376(10) 0.0439(4) Uani 1 1 d . . . . .
H22 H 0.2199 0.1583 0.2397 0.053 Uiso 1 1 calc R U . . .
C44 C 0.19082(11) -0.04610(8) 0.05711(9) 0.0297(3) Uani 1 1 d . . . . .
C18 C -0.03558(15) 0.09328(8) 0.33428(10) 0.0407(4) Uani 1 1 d . . . . .
C40 C -0.10110(13) -0.18936(9) 0.14374(11) 0.0419(4) Uani 1 1 d . . . . .
C6 C -0.03238(13) 0.36423(9) 0.51074(10) 0.0405(4) Uani 1 1 d . . . . .
H6 H -0.0437 0.3924 0.5537 0.049 Uiso 1 1 calc R U . . .
C31 C -0.22351(15) 0.26209(9) 0.07884(12) 0.0482(4) Uani 1 1 d . . . . .
H31A H -0.2404 0.2630 0.0221 0.072 Uiso 1 1 calc R U . . .
H31B H -0.2859 0.2474 0.1029 0.072 Uiso 1 1 calc R U . . .
H31C H -0.1653 0.2302 0.0928 0.072 Uiso 1 1 calc R U . . .
C34 C 0.21016(14) 0.31822(9) 0.14221(11) 0.0437(4) Uani 1 1 d . . . . .
H34 H 0.1938 0.2729 0.1642 0.052 Uiso 1 1 calc R U . . .
C46 C 0.14241(13) -0.00448(9) -0.01202(10) 0.0380(4) Uani 1 1 d . . . . .
H46A H 0.0924 -0.0328 -0.0452 0.057 Uiso 1 1 calc R U . . .
H46B H 0.1985 0.0114 -0.0421 0.057 Uiso 1 1 calc R U . . .
H46C H 0.1051 0.0348 0.0067 0.057 Uiso 1 1 calc R U . . .
B1 B 0.02911(13) 0.20651(9) 0.18492(10) 0.0288(4) Uani 1 1 d . . . . .
C43 C -0.07654(16) -0.24560(9) 0.08823(12) 0.0510(5) Uani 1 1 d . . . . .
H43A H -0.0791 -0.2272 0.0353 0.077 Uiso 1 1 calc R U . . .
H43B H -0.1289 -0.2821 0.0892 0.077 Uiso 1 1 calc R U . . .
H43C H -0.0058 -0.2638 0.1044 0.077 Uiso 1 1 calc R U . . .
C27 C 0.11168(16) 0.38994(9) 0.03483(11) 0.0464(4) Uani 1 1 d . . . . .
H27 H 0.1778 0.4033 0.0190 0.056 Uiso 1 1 calc R U . . .
C45 C 0.24600(14) -0.10851(9) 0.02967(13) 0.0490(5) Uani 1 1 d . . . . .
H45A H 0.2694 -0.1375 0.0745 0.074 Uiso 1 1 calc R U . . .
H45B H 0.3075 -0.0944 0.0041 0.074 Uiso 1 1 calc R U . . .
H45C H 0.1968 -0.1340 -0.0073 0.074 Uiso 1 1 calc R U . . .
C9 C -0.06750(13) 0.47958(9) 0.33496(11) 0.0426(4) Uani 1 1 d . . . . .
H9 H -0.0828 0.5257 0.3215 0.051 Uiso 1 1 calc R U . . .
C32 C -0.19072(14) 0.33321(9) 0.10797(11) 0.0411(4) Uani 1 1 d . . . . .
H32 H -0.1802 0.3313 0.1662 0.049 Uiso 1 1 calc R U . . .
C15 C 0.17084(18) 0.04420(9) 0.36703(11) 0.0517(5) Uani 1 1 d . . . . .
H15 H 0.2405 0.0265 0.3776 0.062 Uiso 1 1 calc R U . . .
C16 C 0.0879(2) 0.01039(10) 0.39425(12) 0.0613(6) Uani 1 1 d . . . . .
H16 H 0.1011 -0.0297 0.4245 0.074 Uiso 1 1 calc R U . . .
C28 C 0.01960(18) 0.41590(9) -0.00357(11) 0.0507(5) Uani 1 1 d . . . . .
H28 H 0.0230 0.4459 -0.0463 0.061 Uiso 1 1 calc R U . . .
C35 C 0.24487(16) 0.36518(10) 0.21011(11) 0.0515(5) Uani 1 1 d . . . . .
H35A H 0.2609 0.4103 0.1903 0.077 Uiso 1 1 calc R U . . .
H35B H 0.3082 0.3465 0.2402 0.077 Uiso 1 1 calc R U . . .
H35C H 0.1879 0.3690 0.2436 0.077 Uiso 1 1 calc R U . . .
C19 C -0.14805(15) 0.11745(9) 0.31002(12) 0.0489(5) Uani 1 1 d . . . . .
H19 H -0.1455 0.1682 0.3059 0.059 Uiso 1 1 calc R U . . .
C17 C -0.01383(19) 0.03398(9) 0.37815(12) 0.0548(5) Uani 1 1 d . . . . .
H17 H -0.0703 0.0097 0.3970 0.066 Uiso 1 1 calc R U . . .
C33 C -0.28021(17) 0.38382(11) 0.08509(15) 0.0625(6) Uani 1 1 d . . . . .
H33A H -0.2586 0.4293 0.1041 0.094 Uiso 1 1 calc R U . . .
H33B H -0.3436 0.3697 0.1083 0.094 Uiso 1 1 calc R U . . .
H33C H -0.2957 0.3849 0.0283 0.094 Uiso 1 1 calc R U . . .
C47 C 0.26669(14) -0.00310(10) 0.11105(11) 0.0468(4) Uani 1 1 d . . . . .
H47A H 0.2302 0.0379 0.1262 0.070 Uiso 1 1 calc R U . . .
H47B H 0.3273 0.0100 0.0840 0.070 Uiso 1 1 calc R U . . .
H47C H 0.2915 -0.0295 0.1577 0.070 Uiso 1 1 calc R U . . .
C24 C 0.27353(15) 0.20670(10) 0.34271(12) 0.0514(5) Uani 1 1 d . . . . .
H24A H 0.2095 0.2337 0.3465 0.077 Uiso 1 1 calc R U . . .
H24B H 0.3249 0.2339 0.3179 0.077 Uiso 1 1 calc R U . . .
H24C H 0.3043 0.1933 0.3950 0.077 Uiso 1 1 calc R U . . .
C23 C 0.34560(17) 0.10056(13) 0.28907(12) 0.0649(6) Uani 1 1 d . . . . .
H23A H 0.3796 0.0914 0.3418 0.097 Uiso 1 1 calc R U . . .
H23B H 0.3945 0.1258 0.2598 0.097 Uiso 1 1 calc R U . . .
H23C H 0.3269 0.0574 0.2627 0.097 Uiso 1 1 calc R U . . .
C36 C 0.30105(18) 0.30829(15) 0.09251(15) 0.0793(8) Uani 1 1 d . . . . .
H36A H 0.2782 0.2780 0.0488 0.119 Uiso 1 1 calc R U . . .
H36B H 0.3617 0.2881 0.1244 0.119 Uiso 1 1 calc R U . . .
H36C H 0.3215 0.3524 0.0725 0.119 Uiso 1 1 calc R U . . .
C41 C -0.0850(2) -0.21602(12) 0.22742(13) 0.0721(7) Uani 1 1 d . . . . .
H41A H -0.0126 -0.2332 0.2390 0.108 Uiso 1 1 calc R U . . .
H41B H -0.1353 -0.2529 0.2334 0.108 Uiso 1 1 calc R U . . .
H41C H -0.0969 -0.1790 0.2635 0.108 Uiso 1 1 calc R U . . .
C21 C -0.18737(17) 0.09015(14) 0.22872(15) 0.0738(7) Uani 1 1 d . . . . .
H21A H -0.1959 0.0407 0.2312 0.111 Uiso 1 1 calc R U . . .
H21B H -0.1358 0.1012 0.1926 0.111 Uiso 1 1 calc R U . . .
H21C H -0.2555 0.1111 0.2105 0.111 Uiso 1 1 calc R U . . .
C42 C -0.20999(16) -0.16173(12) 0.1209(2) 0.0942(10) Uani 1 1 d . . . . .
H42A H -0.2236 -0.1241 0.1556 0.141 Uiso 1 1 calc R U . . .
H42B H -0.2623 -0.1978 0.1250 0.141 Uiso 1 1 calc R U . . .
H42C H -0.2153 -0.1453 0.0670 0.141 Uiso 1 1 calc R U . . .
C20 C -0.2256(2) 0.10047(13) 0.36811(19) 0.0918(10) Uani 1 1 d . . . . .
H20A H -0.2329 0.0510 0.3718 0.138 Uiso 1 1 calc R U . . .
H20B H -0.2947 0.1206 0.3506 0.138 Uiso 1 1 calc R U . . .
H20C H -0.1993 0.1189 0.4193 0.138 Uiso 1 1 calc R U . . .
H38 H 0.0830(13) 0.0075(9) 0.1752(10) 0.033(4) Uiso 1 1 d . . . . .
H39 H -0.0587(16) -0.0649(10) 0.2224(12) 0.053(6) Uiso 1 1 d . . . . .
H37 H 0.0623(15) -0.1615(10) 0.0488(12) 0.053(5) Uiso 1 1 d . . . . .

loop_
_atom_site_aniso_label
_atom_site_aniso_U_11
_atom_site_aniso_U_22
_atom_site_aniso_U_33
_atom_site_aniso_U_23
_atom_site_aniso_U_13
_atom_site_aniso_U_12
S1 0.0397(2) 0.0268(2) 0.0302(2) -0.00588(15) 0.00114(16) 0.00313(16)
N3 0.0230(6) 0.0252(6) 0.0314(6) 0.0000(5) -0.0005(5) 0.0015(5)
N1 0.0336(7) 0.0241(6) 0.0298(6) -0.0029(5) 0.0018(5) 0.0023(5)
N4 0.0270(7) 0.0325(7) 0.0361(7) 0.0022(6) 0.0025(5) 0.0013(5)
N2 0.0327(7) 0.0220(6) 0.0306(6) -0.0029(5) 0.0031(5) -0.0001(5)
C12 0.0196(7) 0.0325(8) 0.0384(8) -0.0101(7) 0.0023(6) -0.0033(6)
C1 0.0268(8) 0.0260(8) 0.0345(8) -0.0063(6) 0.0020(6) 0.0008(6)
C2 0.0299(8) 0.0252(7) 0.0326(8) -0.0055(6) 0.0047(6) -0.0013(6)
C3 0.0246(7) 0.0320(8) 0.0345(8) -0.0071(6) 0.0039(6) -0.0038(6)
C25 0.0399(9) 0.0219(7) 0.0313(8) -0.0049(6) 0.0018(7) -0.0005(6)
C11 0.0226(7) 0.0283(8) 0.0399(8) -0.0089(6) 0.0001(6) -0.0013(6)
C26 0.0434(9) 0.0253(8) 0.0412(9) -0.0089(7) 0.0076(7) -0.0043(7)
C7 0.0185(7) 0.0388(9) 0.0456(9) -0.0167(7) 0.0035(6) -0.0045(6)
C37 0.0263(8) 0.0285(8) 0.0361(8) 0.0013(7) 0.0004(6) -0.0009(6)
C30 0.0442(9) 0.0254(8) 0.0348(8) -0.0034(6) -0.0015(7) 0.0016(7)
C39 0.0351(9) 0.0447(10) 0.0368(9) 0.0004(7) 0.0090(7) 0.0076(7)
C4 0.0367(9) 0.0387(9) 0.0367(9) -0.0049(7) 0.0058(7) -0.0050(7)
C8 0.0259(8) 0.0372(9) 0.0551(11) -0.0217(8) 0.0009(7) 0.0002(7)
C29 0.0638(12) 0.0308(9) 0.0410(9) 0.0019(7) -0.0044(9) 0.0027(8)
C38 0.0384(9) 0.0314(9) 0.0375(9) -0.0062(7) 0.0011(7) 0.0058(7)
C10 0.0363(9) 0.0303(8) 0.0464(10) -0.0072(7) -0.0031(7) 0.0031(7)
C14 0.0475(10) 0.0320(9) 0.0323(8) -0.0095(7) -0.0085(7) 0.0059(7)
C5 0.0401(10) 0.0535(11) 0.0349(9) -0.0084(8) 0.0093(7) -0.0100(8)
C13 0.0444(9) 0.0234(7) 0.0284(8) -0.0052(6) 0.0010(7) 0.0003(6)
C22 0.0368(9) 0.0539(11) 0.0388(9) -0.0070(8) -0.0059(7) 0.0074(8)
C44 0.0215(7) 0.0307(8) 0.0364(8) 0.0004(6) 0.0018(6) -0.0016(6)
C18 0.0562(11) 0.0262(8) 0.0413(9) -0.0053(7) 0.0128(8) -0.0044(7)
C40 0.0325(9) 0.0373(9) 0.0570(11) 0.0065(8) 0.0096(8) -0.0039(7)
C6 0.0313(8) 0.0501(10) 0.0412(9) -0.0205(8) 0.0084(7) -0.0067(7)
C31 0.0419(10) 0.0427(10) 0.0571(11) -0.0008(9) -0.0065(8) -0.0029(8)
C34 0.0359(9) 0.0358(9) 0.0598(11) -0.0087(8) 0.0068(8) -0.0061(7)
C46 0.0300(8) 0.0463(10) 0.0377(9) 0.0058(7) 0.0047(7) 0.0023(7)
B1 0.0257(8) 0.0264(8) 0.0335(9) -0.0031(7) -0.0001(7) -0.0012(7)
C43 0.0515(11) 0.0411(10) 0.0603(12) -0.0019(9) 0.0054(9) -0.0158(9)
C27 0.0608(12) 0.0323(9) 0.0487(10) -0.0064(8) 0.0184(9) -0.0105(8)
C45 0.0348(9) 0.0393(10) 0.0760(13) -0.0007(9) 0.0192(9) 0.0060(8)
C9 0.0329(9) 0.0291(8) 0.0633(12) -0.0144(8) -0.0051(8) 0.0062(7)
C32 0.0392(9) 0.0368(9) 0.0455(10) -0.0009(8) -0.0035(8) 0.0075(7)
C15 0.0682(13) 0.0343(10) 0.0468(11) -0.0074(8) -0.0193(10) 0.0104(9)
C16 0.0979(18) 0.0299(10) 0.0516(12) 0.0039(9) -0.0121(12) 0.0017(11)
C28 0.0841(15) 0.0305(9) 0.0379(10) 0.0024(7) 0.0094(10) -0.0063(9)
C35 0.0495(11) 0.0521(11) 0.0523(11) -0.0056(9) 0.0028(9) -0.0076(9)
C19 0.0493(11) 0.0317(9) 0.0696(13) -0.0057(9) 0.0243(10) -0.0073(8)
C17 0.0832(15) 0.0308(9) 0.0514(11) 0.0014(8) 0.0122(11) -0.0107(10)
C33 0.0501(12) 0.0512(12) 0.0844(16) 0.0021(11) -0.0004(11) 0.0165(10)
C47 0.0365(9) 0.0525(11) 0.0487(10) 0.0023(9) -0.0068(8) -0.0167(8)
C24 0.0383(10) 0.0525(11) 0.0617(12) -0.0061(9) -0.0018(9) -0.0035(8)
C23 0.0490(12) 0.0898(17) 0.0525(12) -0.0233(11) -0.0096(9) 0.0227(11)
C36 0.0459(12) 0.110(2) 0.0825(17) -0.0414(15) 0.0088(12) 0.0065(13)
C41 0.1028(19) 0.0595(13) 0.0589(13) 0.0058(11) 0.0312(13) -0.0219(13)
C21 0.0366(11) 0.0850(17) 0.0983(19) -0.0319(14) 0.0016(11) -0.0042(11)
C42 0.0294(11) 0.0534(14) 0.198(3) 0.0188(17) 0.0068(15) -0.0027(9)
C20 0.095(2) 0.0633(15) 0.131(2) 0.0106(15) 0.0747(19) 0.0048(14)

loop_
_atom_type_symbol
_atom_type_description
_atom_type_scat_dispersion_real
_atom_type_scat_dispersion_imag
_atom_type_scat_source
C C 0.0033 0.0016 'International Tables Vol C Tables 4.2.6.8 and 6.1.1.4'
H H 0.0000 0.0000 'International Tables Vol C Tables 4.2.6.8 and 6.1.1.4'
B B 0.0013 0.0007 'International Tables Vol C Tables 4.2.6.8 and 6.1.1.4'
N N 0.0061 0.0033 'International Tables Vol C Tables 4.2.6.8 and 6.1.1.4'
S S 0.1246 0.1234 'International Tables Vol C Tables 4.2.6.8 and 6.1.1.4'

loop_
_geom_angle_atom_site_label_1
_geom_angle_atom_site_label_2
_geom_angle_atom_site_label_3
_geom_angle
_geom_angle_site_symmetry_1
_geom_angle_site_symmetry_3
_geom_angle_publ_flag
C37 N3 C38 108.08(13) . . ?
C37 N3 C44 124.64(12) . . ?
C38 N3 C44 127.26(13) . . ?
C1 N1 C25 121.58(12) . . ?
C1 N1 B1 108.42(12) . . ?
C25 N1 B1 129.30(12) . . ?
C37 N4 C39 107.78(13) . . ?
C37 N4 C40 126.20(14) . . ?
C39 N4 C40 126.01(14) . . ?
C2 N2 C13 121.87(12) . . ?
C2 N2 B1 108.44(12) . . ?
C13 N2 B1 129.68(12) . . ?
C7 C12 C11 123.94(15) . . ?
C7 C12 C3 124.43(15) . . ?
C11 C12 C3 111.62(13) . . ?
C2 C1 N1 110.48(13) . . ?
C2 C1 C11 110.34(14) . . ?
N1 C1 C11 139.17(14) . . ?
C1 C2 N2 109.61(13) . . ?
C1 C2 C3 109.91(13) . . ?
N2 C2 C3 140.39(14) . . ?
C4 C3 C12 117.95(14) . . ?
C4 C3 C2 137.99(15) . . ?
C12 C3 C2 104.06(13) . . ?
C30 C25 C26 122.66(15) . . ?
C30 C25 N1 119.10(14) . . ?
C26 C25 N1 118.18(14) . . ?
C10 C11 C12 118.48(14) . . ?
C10 C11 C1 137.45(16) . . ?
C12 C11 C1 104.07(13) . . ?
C27 C26 C25 117.32(16) . . ?
C27 C26 C34 121.89(16) . . ?
C25 C26 C34 120.71(15) . . ?
C12 C7 C8 116.37(16) . . ?
C12 C7 C6 116.12(15) . . ?
C8 C7 C6 127.51(15) . . ?
N4 C37 N3 109.35(14) . . ?
C29 C30 C25 117.41(16) . . ?
C29 C30 C32 122.43(16) . . ?
C25 C30 C32 120.16(14) . . ?
C38 C39 N4 108.19(15) . . ?
C3 C4 C5 118.39(16) . . ?
C9 C8 C7 120.33(15) . . ?
C28 C29 C30 120.70(18) . . ?
C39 C38 N3 106.58(15) . . ?
C11 C10 C9 118.13(16) . . ?
C15 C14 C13 117.60(17) . . ?
C15 C14 C22 122.09(17) . . ?
C13 C14 C22 120.31(15) . . ?
C6 C5 C4 122.97(16) . . ?
C18 C13 C14 122.06(15) . . ?
C18 C13 N2 118.71(15) . . ?
C14 C13 N2 119.23(14) . . ?
C14 C22 C24 111.12(15) . . ?
C14 C22 C23 114.52(17) . . ?
C24 C22 C23 109.03(15) . . ?
N3 C44 C45 108.48(12) . . ?
N3 C44 C46 108.05(12) . . ?
C45 C44 C46 110.53(14) . . ?
N3 C44 C47 107.87(13) . . ?
C45 C44 C47 110.92(14) . . ?
C46 C44 C47 110.86(14) . . ?
C13 C18 C17 117.56(18) . . ?
C13 C18 C19 120.25(15) . . ?
C17 C18 C19 122.11(17) . . ?
C42 C40 N4 107.73(14) . . ?
C42 C40 C43 110.27(19) . . ?
N4 C40 C43 109.22(13) . . ?
C42 C40 C41 113.3(2) . . ?
N4 C40 C41 106.81(15) . . ?
C43 C40 C41 109.42(16) . . ?
C5 C6 C7 120.09(15) . . ?
C35 C34 C26 110.60(15) . . ?
C35 C34 C36 109.82(16) . . ?
C26 C34 C36 113.38(17) . . ?
N1 B1 N2 103.03(12) . . ?
N1 B1 S1 128.55(12) . . ?
N2 B1 S1 128.42(12) . . ?
C28 C27 C26 121.08(18) . . ?
C8 C9 C10 122.73(16) . . ?
C30 C32 C31 110.72(14) . . ?
C30 C32 C33 113.98(16) . . ?
C31 C32 C33 109.98(16) . . ?
C16 C15 C14 121.08(19) . . ?
C15 C16 C17 120.64(18) . . ?
C27 C28 C29 120.77(17) . . ?
C18 C19 C20 114.15(19) . . ?
C18 C19 C21 110.07(15) . . ?
C20 C19 C21 111.0(2) . . ?
C16 C17 C18 120.99(19) . . ?

loop_
_geom_bond_atom_site_label_1
_geom_bond_atom_site_label_2
_geom_bond_distance
_geom_bond_site_symmetry_2
_geom_bond_publ_flag
S1 B1 1.7682(17) . ?
N3 C37 1.3389(19) . ?
N3 C38 1.376(2) . ?
N3 C44 1.5073(18) . ?
N1 C1 1.3860(19) . ?
N1 C25 1.4265(19) . ?
N1 B1 1.477(2) . ?
N4 C37 1.327(2) . ?
N4 C39 1.369(2) . ?
N4 C40 1.507(2) . ?
N2 C2 1.3965(18) . ?
N2 C13 1.4305(19) . ?
N2 B1 1.477(2) . ?
C12 C7 1.385(2) . ?
C12 C11 1.427(2) . ?
C12 C3 1.432(2) . ?
C1 C2 1.359(2) . ?
C1 C11 1.460(2) . ?
C2 C3 1.462(2) . ?
C3 C4 1.375(2) . ?
C25 C30 1.404(2) . ?
C25 C26 1.406(2) . ?
C11 C10 1.376(2) . ?
C26 C27 1.391(2) . ?
C26 C34 1.520(3) . ?
C7 C8 1.421(2) . ?
C7 C6 1.430(2) . ?
C30 C29 1.394(2) . ?
C30 C32 1.526(2) . ?
C39 C38 1.355(2) . ?
C4 C5 1.428(2) . ?
C8 C9 1.369(3) . ?
C29 C28 1.386(3) . ?
C10 C9 1.425(2) . ?
C14 C15 1.396(2) . ?
C14 C13 1.404(2) . ?
C14 C22 1.522(3) . ?
C5 C6 1.366(3) . ?
C13 C18 1.400(2) . ?
C22 C24 1.533(3) . ?
C22 C23 1.535(3) . ?
C44 C45 1.516(2) . ?
C44 C46 1.520(2) . ?
C44 C47 1.521(2) . ?
C18 C17 1.401(3) . ?
C18 C19 1.521(3) . ?
C40 C42 1.499(3) . ?
C40 C43 1.519(3) . ?
C40 C41 1.530(3) . ?
C31 C32 1.528(2) . ?
C34 C35 1.519(3) . ?
C34 C36 1.528(3) . ?
C27 C28 1.378(3) . ?
C32 C33 1.530(2) . ?
C15 C16 1.374(3) . ?
C16 C17 1.374(3) . ?
C19 C20 1.521(3) . ?
C19 C21 1.534(3) . ?
